data_4065045
loop_
_publ_author_name
'Rojas, Rene S.'
'Peoples, Brian C.'
'Cabrera, Alan R.'
'Valderrama, Mauricio'
'Fr\"ohlich, Roland'
'Kehr, Gerald'
'Erker, Gerhard'
'Wiegand, Thomas'
'Eckert, Hellmut'

_publ_section_title
;
 Synthesis and Structure of Bifunctional Zirconocene/Borane Complexes and
 Their Activation for Ethylene Polymerization
;
_journal_issue 23
_journal_name_full Organometallics
_journal_page_first 6372
_journal_paper_doi 10.1021/om200536z
_journal_volume 30
_journal_year 2011
_chemical_formula_sum 'C62 H38 B2 Cl2 F25 N3 Zr'
_chemical_formula_weight 1483.69
_chemical_name_systematic
; 
 ? 
;
_space_group_IT_number 2
_symmetry_cell_setting triclinic
_symmetry_space_group_name_Hall '-P 1'
_symmetry_space_group_name_H-M 'P -1'
_atom_sites_solution_hydrogens geom
_atom_sites_solution_primary direct
_atom_sites_solution_secondary difmap
_audit_creation_method SHELXL-97
_cell_angle_alpha 102.600(1)
_cell_angle_beta 97.856(1)
_cell_angle_gamma 107.270(1)
_cell_formula_units_Z 2
_cell_length_a 11.3834(2)
_cell_length_b 15.7024(3)
_cell_length_c 19.0552(4)
_cell_measurement_reflns_used 7478
_cell_measurement_temperature 223(2)
_cell_measurement_theta_max 27.88
_cell_measurement_theta_min 4.08
_cell_volume 3099.12(11)
_computing_cell_refinement 'Collect (Nonius B.V., 1998)'
_computing_data_collection 'Collect (Nonius B.V., 1998)'
_computing_data_reduction 'Denzo-SMN (Otwinowski & Minor, 1997)'
_computing_molecular_graphics 'SCHAKAL (Keller, 1997)'
_computing_publication_material 'SHELXL-97 (Sheldrick, 1997)'
_computing_structure_refinement 'SHELXL-97 (Sheldrick, 1997)'
_computing_structure_solution 'SHELXS-97 (Sheldrick, 1990)'
_diffrn_ambient_temperature 223(2)
_diffrn_measured_fraction_theta_full 0.976
_diffrn_measured_fraction_theta_max 0.976
_diffrn_measurement_device_type 'Nonius KappaCCD APEXII'
_diffrn_measurement_method '\w and \f scans'
_diffrn_radiation_monochromator 'Montel mirror'
_diffrn_radiation_source 'rotating anode Nonius FR591'
_diffrn_radiation_type MoK\a
_diffrn_radiation_wavelength 0.71073
_diffrn_reflns_av_R_equivalents 0.0344
_diffrn_reflns_av_sigmaI/netI 0.0475
_diffrn_reflns_limit_h_max 13
_diffrn_reflns_limit_h_min -13
_diffrn_reflns_limit_k_max 18
_diffrn_reflns_limit_k_min -18
_diffrn_reflns_limit_l_max 22
_diffrn_reflns_limit_l_min -17
_diffrn_reflns_number 15499
_diffrn_reflns_theta_full 25.00
_diffrn_reflns_theta_max 25.00
_diffrn_reflns_theta_min 4.10
_exptl_absorpt_coefficient_mu 0.382
_exptl_absorpt_correction_T_max 0.9811
_exptl_absorpt_correction_T_min 0.8940
_exptl_absorpt_correction_type multi-scan
_exptl_absorpt_process_details 'Denzo (otwinowski, Borek, Majewski & Minor, 2003)'
_exptl_crystal_colour colourless
_exptl_crystal_density_diffrn 1.590
_exptl_crystal_density_method 'not measured'
_exptl_crystal_description needle
_exptl_crystal_F_000 1480
_exptl_crystal_size_max 0.30
_exptl_crystal_size_mid 0.07
_exptl_crystal_size_min 0.05
_refine_diff_density_max 0.617
_refine_diff_density_min -0.513
_refine_diff_density_rms 0.083
_refine_ls_extinction_method none
_refine_ls_goodness_of_fit_ref 1.057
_refine_ls_hydrogen_treatment constr
_refine_ls_matrix_type full
_refine_ls_number_parameters 862
_refine_ls_number_reflns 10663
_refine_ls_number_restraints 0
_refine_ls_restrained_S_all 1.057
_refine_ls_R_factor_all 0.0987
_refine_ls_R_factor_gt 0.0804
_refine_ls_shift/su_max 0.000
_refine_ls_shift/su_mean 0.000
_refine_ls_structure_factor_coef Fsqd
_refine_ls_weighting_details 'calc w=1/[\s^2^(Fo^2^)+(0.0672P)^2^+11.6494P] where P=(Fo^2^+2Fc^2^)/3'
_refine_ls_weighting_scheme calc
_refine_ls_wR_factor_gt 0.1850
_refine_ls_wR_factor_ref 0.2031
_reflns_number_gt 8704
_reflns_number_total 10663
_reflns_threshold_expression >2sigma(I)
_cod_data_source_file om200536z_si_002.cif
_cod_data_source_block erk5609
_cod_original_cell_volume 3099.12(10)
_cod_original_sg_symbol_H-M P-1
_cod_database_code 4065045

loop_
_symmetry_equiv_pos_as_xyz
'x, y, z'
'-x, -y, -z'

loop_
_atom_site_label
_atom_site_type_symbol
_atom_site_fract_x
_atom_site_fract_y
_atom_site_fract_z
_atom_site_U_iso_or_equiv
_atom_site_adp_type
_atom_site_occupancy
_atom_site_symmetry_multiplicity
_atom_site_calc_flag
_atom_site_refinement_flags
Zr Zr 0.43168(5) 0.33428(4) 1.32099(3) 0.04105(17) Uani 1 1 d .
Cl1 Cl 0.64081(14) 0.33473(12) 1.30661(9) 0.0599(4) Uani 1 1 d .
Cl2 Cl 0.53594(15) 0.49000(10) 1.40568(8) 0.0580(4) Uani 1 1 d .
B1 B 0.7426(6) 0.6058(5) 1.1750(4) 0.0513(16) Uani 1 1 d .
B2 B 0.4700(12) 0.1103(7) 1.5916(5) 0.094(3) Uani 1 1 d .
N1 N 0.3634(4) 0.2554(3) 1.1977(2) 0.0453(10) Uani 1 1 d .
C2 C 0.4052(5) 0.3202(4) 1.1667(3) 0.0443(12) Uani 1 1 d .
C3 C 0.4355(5) 0.4164(4) 1.2110(3) 0.0405(11) Uani 1 1 d .
C4 C 0.3501(5) 0.4487(4) 1.2499(3) 0.0441(12) Uani 1 1 d .
N5 N 0.2852(4) 0.3935(3) 1.2833(2) 0.0470(11) Uani 1 1 d .
C6 C 0.4257(7) 0.3062(4) 1.0894(3) 0.0630(17) Uani 1 1 d .
H6A H 0.3771 0.2431 1.0608 0.094 Uiso 1 1 calc R
H6B H 0.5144 0.3172 1.0903 0.094 Uiso 1 1 calc R
H6C H 0.3987 0.3491 1.0672 0.094 Uiso 1 1 calc R
C7 C 0.5368(5) 0.4817(4) 1.1970(3) 0.0436(12) Uani 1 1 d .
N8 N 0.6213(5) 0.5335(3) 1.1854(3) 0.0490(11) Uani 1 1 d .
C9 C 0.3469(6) 0.5444(4) 1.2535(4) 0.0593(15) Uani 1 1 d .
H9A H 0.2989 0.5441 1.2072 0.089 Uiso 1 1 calc R
H9B H 0.4323 0.5871 1.2623 0.089 Uiso 1 1 calc R
H9C H 0.3076 0.5639 1.2932 0.089 Uiso 1 1 calc R
C11 C 0.3127(6) 0.1580(4) 1.1541(3) 0.0570(16) Uani 1 1 d .
C12 C 0.1825(7) 0.1183(5) 1.1352(4) 0.0695(19) Uani 1 1 d .
C13 C 0.1312(9) 0.0233(6) 1.0963(5) 0.095(3) Uani 1 1 d .
H13 H 0.0433 -0.0061 1.0826 0.114 Uiso 1 1 calc R
C14 C 0.2084(12) -0.0259(6) 1.0787(5) 0.107(3) Uani 1 1 d .
H14 H 0.1730 -0.0892 1.0533 0.129 Uiso 1 1 calc R
C15 C 0.3370(11) 0.0151(6) 1.0972(4) 0.097(3) Uani 1 1 d .
H15 H 0.3875 -0.0210 1.0844 0.116 Uiso 1 1 calc R
C16 C 0.3951(8) 0.1090(4) 1.1344(3) 0.0653(18) Uani 1 1 d .
C17 C 0.0969(7) 0.1735(5) 1.1519(4) 0.076(2) Uani 1 1 d .
H17 H 0.1456 0.2276 1.1943 0.091 Uiso 1 1 calc R
C18 C 0.0644(10) 0.2116(7) 1.0875(5) 0.113(3) Uani 1 1 d .
H18A H 0.1413 0.2499 1.0778 0.169 Uiso 1 1 calc R
H18B H 0.0116 0.2487 1.0996 0.169 Uiso 1 1 calc R
H18C H 0.0196 0.1606 1.0440 0.169 Uiso 1 1 calc R
C19 C -0.0227(9) 0.1219(9) 1.1747(7) 0.140(4) Uani 1 1 d .
H19A H -0.0823 0.0772 1.1316 0.210 Uiso 1 1 calc R
H19B H -0.0604 0.1660 1.1970 0.210 Uiso 1 1 calc R
H19C H -0.0011 0.0899 1.2100 0.210 Uiso 1 1 calc R
C20 C 0.5366(7) 0.1504(5) 1.1514(4) 0.0667(17) Uani 1 1 d .
H20 H 0.5607 0.2180 1.1734 0.080 Uiso 1 1 calc R
C21 C 0.5949(9) 0.1094(6) 1.2074(5) 0.094(3) Uani 1 1 d .
H21A H 0.5485 0.1071 1.2464 0.141 Uiso 1 1 calc R
H21B H 0.6821 0.1480 1.2281 0.141 Uiso 1 1 calc R
H21C H 0.5908 0.0473 1.1830 0.141 Uiso 1 1 calc R
C22 C 0.5906(9) 0.1348(6) 1.0828(4) 0.091(3) Uani 1 1 d .
H22A H 0.5677 0.0687 1.0604 0.137 Uiso 1 1 calc R
H22B H 0.6817 0.1627 1.0963 0.137 Uiso 1 1 calc R
H22C H 0.5570 0.1629 1.0480 0.137 Uiso 1 1 calc R
C31 C 0.1841(5) 0.4151(4) 1.3150(3) 0.0554(15) Uani 1 1 d .
C32 C 0.0682(6) 0.3918(6) 1.2688(4) 0.0724(19) Uani 1 1 d .
H32 H 0.0562 0.3665 1.2178 0.087 Uiso 1 1 calc R
C33 C -0.0300(7) 0.4069(7) 1.2995(5) 0.095(3) Uani 1 1 d .
H33 H -0.1098 0.3908 1.2689 0.114 Uiso 1 1 calc R
C34 C -0.0131(8) 0.4443(7) 1.3727(5) 0.094(3) Uani 1 1 d .
H34 H -0.0810 0.4536 1.3926 0.113 Uiso 1 1 calc R
C35 C 0.1025(8) 0.4685(6) 1.4177(5) 0.088(2) Uani 1 1 d .
H35 H 0.1139 0.4956 1.4684 0.106 Uiso 1 1 calc R
C36 C 0.2034(7) 0.4539(5) 1.3898(4) 0.0713(19) Uani 1 1 d .
H36 H 0.2827 0.4700 1.4209 0.086 Uiso 1 1 calc R
C41 C 0.4504(6) 0.2669(5) 1.4265(3) 0.0592(16) Uani 1 1 d .
C42 C 0.4153(7) 0.1920(4) 1.3612(3) 0.0588(16) Uani 1 1 d .
H42 H 0.4651 0.1569 1.3446 0.071 Uiso 1 1 calc R
C43 C 0.2938(6) 0.1805(5) 1.3266(3) 0.0641(18) Uani 1 1 d .
H43 H 0.2470 0.1357 1.2824 0.077 Uiso 1 1 calc R
C44 C 0.2532(6) 0.2455(5) 1.3677(4) 0.0655(18) Uani 1 1 d .
H44 H 0.1745 0.2529 1.3560 0.079 Uiso 1 1 calc R
C45 C 0.3487(6) 0.2985(5) 1.4298(3) 0.0571(15) Uani 1 1 d .
H45 H 0.3449 0.3471 1.4672 0.069 Uiso 1 1 calc R
C46 C 0.5689(8) 0.2989(6) 1.4847(4) 0.084(2) Uani 1 1 d .
H46A H 0.6359 0.2847 1.4623 0.101 Uiso 1 1 calc R
H46B H 0.5955 0.3663 1.5049 0.101 Uiso 1 1 calc R
C47 C 0.5515(9) 0.2539(6) 1.5453(5) 0.105(3) Uani 1 1 d .
H47A H 0.6343 0.2723 1.5780 0.126 Uiso 1 1 calc R
H47B H 0.4990 0.2805 1.5737 0.126 Uiso 1 1 calc R
C48 C 0.4960(13) 0.1530(8) 1.5279(6) 0.144(5) Uani 1 1 d .
H48A H 0.5522 0.1260 1.5036 0.173 Uiso 1 1 calc R
H48B H 0.4162 0.1336 1.4921 0.173 Uiso 1 1 calc R
C51 C 0.7807(5) 0.5488(5) 1.1040(3) 0.0541(14) Uani 1 1 d .
C52 C 0.7906(6) 0.4625(5) 1.1015(4) 0.0632(17) Uani 1 1 d .
F52 F 0.7695(4) 0.4254(3) 1.1578(2) 0.0775(11) Uani 1 1 d .
C53 C 0.8220(7) 0.4092(6) 1.0443(5) 0.080(2) Uani 1 1 d .
F53 F 0.8291(5) 0.3271(4) 1.0447(4) 0.1176(19) Uani 1 1 d .
C54 C 0.8417(7) 0.4434(8) 0.9840(4) 0.092(3) Uani 1 1 d .
F54 F 0.8721(6) 0.3931(5) 0.9273(3) 0.146(3) Uani 1 1 d .
C55 C 0.8358(8) 0.5285(8) 0.9845(4) 0.090(3) Uani 1 1 d .
F55 F 0.8559(6) 0.5611(5) 0.9256(3) 0.133(2) Uani 1 1 d .
C56 C 0.8052(6) 0.5791(6) 1.0428(4) 0.0701(19) Uani 1 1 d .
F56 F 0.8042(5) 0.6637(4) 1.0389(3) 0.0976(15) Uani 1 1 d .
C61 C 0.8453(6) 0.6349(4) 1.2524(3) 0.0554(14) Uani 1 1 d .
C62 C 0.8116(6) 0.6558(5) 1.3199(4) 0.0629(16) Uani 1 1 d .
F62 F 0.6939(4) 0.6578(3) 1.3205(2) 0.0799(12) Uani 1 1 d .
C63 C 0.8908(8) 0.6778(6) 1.3866(4) 0.077(2) Uani 1 1 d .
F63 F 0.8504(5) 0.6948(4) 1.4500(2) 0.1101(17) Uani 1 1 d .
C64 C 1.0137(8) 0.6815(6) 1.3889(4) 0.087(2) Uani 1 1 d .
F64 F 1.0937(6) 0.7026(5) 1.4540(3) 0.124(2) Uani 1 1 d .
C65 C 1.0535(7) 0.6629(6) 1.3242(4) 0.075(2) Uani 1 1 d .
F65 F 1.1729(4) 0.6667(4) 1.3255(3) 0.1096(18) Uani 1 1 d .
C66 C 0.9697(6) 0.6404(5) 1.2586(4) 0.0630(16) Uani 1 1 d .
F66 F 1.0170(4) 0.6236(3) 1.1981(2) 0.0864(13) Uani 1 1 d .
C71 C 0.6974(5) 0.6897(4) 1.1584(3) 0.0524(14) Uani 1 1 d .
C72 C 0.7601(7) 0.7851(5) 1.1920(4) 0.074(2) Uani 1 1 d .
F72 F 0.8674(4) 0.8133(3) 1.2433(3) 0.1095(18) Uani 1 1 d .
C73 C 0.7189(9) 0.8534(5) 1.1741(5) 0.090(3) Uani 1 1 d .
F73 F 0.7843(7) 0.9424(3) 1.2098(4) 0.151(3) Uani 1 1 d .
C74 C 0.6125(9) 0.8294(5) 1.1217(4) 0.088(3) Uani 1 1 d .
F74 F 0.5736(7) 0.8963(4) 1.1044(3) 0.134(2) Uani 1 1 d .
C75 C 0.5459(7) 0.7407(5) 1.0907(3) 0.0616(16) Uani 1 1 d .
F75 F 0.4367(4) 0.7167(3) 1.0409(2) 0.0899(13) Uani 1 1 d .
C76 C 0.5871(6) 0.6724(4) 1.1090(3) 0.0519(14) Uani 1 1 d .
F76 F 0.5170(4) 0.5841(3) 1.0724(2) 0.0806(12) Uani 1 1 d .
C81 C 0.5850(8) 0.1199(6) 1.6526(4) 0.081(2) Uani 1 1 d .
C82 C 0.5951(9) 0.1630(8) 1.7263(5) 0.106(3) Uani 1 1 d .
F82 F 0.5028(7) 0.1929(7) 1.7437(4) 0.192(4) Uani 1 1 d .
C83 C 0.6929(11) 0.1747(10) 1.7802(5) 0.128(4) Uani 1 1 d .
F83 F 0.6951(8) 0.2123(9) 1.8492(3) 0.229(5) Uani 1 1 d .
C84 C 0.7859(11) 0.1470(10) 1.7673(8) 0.121(4) Uani 1 1 d .
F84 F 0.8830(7) 0.1589(7) 1.8203(5) 0.192(4) Uani 1 1 d .
C85 C 0.7839(10) 0.1022(9) 1.6991(9) 0.127(4) Uani 1 1 d .
F85 F 0.8787(9) 0.0728(8) 1.6822(8) 0.275(7) Uani 1 1 d .
C86 C 0.6884(11) 0.0914(7) 1.6409(6) 0.112(3) Uani 1 1 d .
F86 F 0.6881(9) 0.0525(7) 1.5717(5) 0.203(4) Uani 1 1 d .
C91 C 0.3341(8) 0.0558(6) 1.5983(4) 0.085(2) Uani 1 1 d .
C92 C 0.2367(12) 0.0872(8) 1.5812(7) 0.117(4) Uani 1 1 d .
F92 F 0.2548(8) 0.1643(5) 1.5578(6) 0.197(4) Uani 1 1 d .
C93 C 0.1199(13) 0.0459(11) 1.5841(8) 0.136(4) Uani 1 1 d .
F93 F 0.0252(8) 0.0781(6) 1.5674(6) 0.205(4) Uani 1 1 d .
C94 C 0.0919(10) -0.0358(10) 1.6058(7) 0.123(4) Uani 1 1 d .
F94 F -0.0256(7) -0.0788(7) 1.6088(6) 0.206(4) Uani 1 1 d .
C95 C 0.1821(12) -0.0725(8) 1.6222(6) 0.117(3) Uani 1 1 d .
F95 F 0.1572(8) -0.1506(6) 1.6405(5) 0.183(3) Uani 1 1 d .
C96 C 0.3032(9) -0.0252(7) 1.6190(5) 0.092(2) Uani 1 1 d .
F96 F 0.3964(6) -0.0586(4) 1.6342(4) 0.128(2) Uani 1 1 d .

loop_
_atom_site_aniso_label
_atom_site_aniso_U_11
_atom_site_aniso_U_22
_atom_site_aniso_U_33
_atom_site_aniso_U_23
_atom_site_aniso_U_13
_atom_site_aniso_U_12
Zr 0.0397(3) 0.0449(3) 0.0351(3) 0.0118(2) 0.0097(2) 0.0081(2)
Cl1 0.0455(8) 0.0750(10) 0.0586(9) 0.0153(7) 0.0138(6) 0.0204(7)
Cl2 0.0613(9) 0.0531(8) 0.0446(7) 0.0030(6) 0.0124(6) 0.0049(7)
B1 0.044(3) 0.059(4) 0.057(4) 0.027(3) 0.024(3) 0.015(3)
B2 0.124(9) 0.070(6) 0.068(5) 0.026(5) 0.001(5) 0.009(6)
N1 0.050(3) 0.044(2) 0.039(2) 0.0118(19) 0.0064(19) 0.012(2)
C2 0.044(3) 0.051(3) 0.038(3) 0.012(2) 0.009(2) 0.016(2)
C3 0.046(3) 0.046(3) 0.035(3) 0.014(2) 0.014(2) 0.018(2)
C4 0.040(3) 0.049(3) 0.045(3) 0.012(2) 0.012(2) 0.017(2)
N5 0.039(2) 0.054(3) 0.051(3) 0.019(2) 0.015(2) 0.014(2)
C6 0.096(5) 0.058(4) 0.041(3) 0.018(3) 0.022(3) 0.029(4)
C7 0.052(3) 0.042(3) 0.043(3) 0.011(2) 0.014(2) 0.023(3)
N8 0.055(3) 0.048(3) 0.055(3) 0.020(2) 0.028(2) 0.022(2)
C9 0.066(4) 0.056(4) 0.069(4) 0.021(3) 0.030(3) 0.029(3)
C11 0.071(4) 0.046(3) 0.038(3) 0.010(2) -0.002(3) 0.003(3)
C12 0.071(4) 0.060(4) 0.053(4) 0.011(3) -0.007(3) 0.000(3)
C13 0.088(6) 0.073(5) 0.083(6) 0.002(4) -0.014(5) -0.002(5)
C14 0.135(9) 0.058(5) 0.092(6) -0.001(4) -0.005(6) 0.008(6)
C15 0.148(9) 0.064(5) 0.068(5) 0.006(4) 0.004(5) 0.036(6)
C16 0.106(6) 0.046(3) 0.041(3) 0.003(3) 0.008(3) 0.030(4)
C17 0.057(4) 0.077(5) 0.069(4) 0.017(4) -0.006(3) -0.003(4)
C18 0.123(8) 0.117(8) 0.088(6) 0.027(6) -0.015(6) 0.043(6)
C19 0.067(6) 0.140(10) 0.171(11) 0.028(8) 0.017(6) -0.009(6)
C20 0.085(5) 0.061(4) 0.056(4) 0.006(3) 0.012(3) 0.036(4)
C21 0.126(7) 0.104(6) 0.077(5) 0.028(5) 0.020(5) 0.073(6)
C22 0.125(7) 0.088(6) 0.079(5) 0.018(4) 0.034(5) 0.058(5)
C31 0.045(3) 0.064(4) 0.066(4) 0.027(3) 0.026(3) 0.019(3)
C32 0.054(4) 0.111(6) 0.066(4) 0.039(4) 0.022(3) 0.034(4)
C33 0.051(4) 0.159(9) 0.090(6) 0.046(6) 0.025(4) 0.044(5)
C34 0.067(5) 0.134(8) 0.108(7) 0.045(6) 0.048(5) 0.050(5)
C35 0.084(6) 0.115(7) 0.080(5) 0.023(5) 0.044(5) 0.044(5)
C36 0.060(4) 0.090(5) 0.065(4) 0.014(4) 0.023(3) 0.028(4)
C41 0.064(4) 0.066(4) 0.046(3) 0.032(3) 0.008(3) 0.009(3)
C42 0.079(4) 0.050(3) 0.051(3) 0.027(3) 0.018(3) 0.016(3)
C43 0.069(4) 0.055(4) 0.048(3) 0.020(3) -0.001(3) -0.008(3)
C44 0.051(4) 0.074(4) 0.076(4) 0.044(4) 0.020(3) 0.008(3)
C45 0.062(4) 0.065(4) 0.046(3) 0.023(3) 0.023(3) 0.014(3)
C46 0.080(5) 0.087(5) 0.066(4) 0.036(4) -0.011(4) 0.003(4)
C47 0.105(7) 0.103(7) 0.072(5) 0.045(5) -0.031(5) -0.008(5)
C48 0.179(11) 0.113(8) 0.092(7) 0.057(6) -0.036(7) -0.012(8)
C51 0.044(3) 0.072(4) 0.053(3) 0.021(3) 0.017(3) 0.024(3)
C52 0.051(4) 0.083(5) 0.061(4) 0.018(3) 0.021(3) 0.027(3)
F52 0.092(3) 0.078(3) 0.086(3) 0.037(2) 0.033(2) 0.047(2)
C53 0.062(4) 0.080(5) 0.093(6) -0.001(4) 0.028(4) 0.029(4)
F53 0.108(4) 0.089(3) 0.160(5) 0.003(3) 0.059(4) 0.048(3)
C54 0.062(5) 0.123(8) 0.066(5) -0.009(5) 0.034(4) 0.011(5)
F54 0.125(5) 0.166(6) 0.109(4) -0.033(4) 0.069(4) 0.028(4)
C55 0.074(5) 0.131(8) 0.065(5) 0.028(5) 0.031(4) 0.024(5)
F55 0.136(5) 0.213(7) 0.069(3) 0.056(4) 0.062(3) 0.055(5)
C56 0.056(4) 0.103(6) 0.062(4) 0.029(4) 0.032(3) 0.030(4)
F56 0.115(4) 0.127(4) 0.103(3) 0.076(3) 0.068(3) 0.064(3)
C61 0.058(4) 0.063(4) 0.053(3) 0.023(3) 0.020(3) 0.025(3)
C62 0.062(4) 0.078(4) 0.059(4) 0.025(3) 0.023(3) 0.031(3)
F62 0.069(2) 0.108(3) 0.069(2) 0.017(2) 0.032(2) 0.035(2)
C63 0.098(6) 0.093(5) 0.050(4) 0.020(4) 0.024(4) 0.044(5)
F63 0.133(4) 0.151(5) 0.055(2) 0.017(3) 0.031(3) 0.064(4)
C64 0.094(6) 0.110(6) 0.053(4) 0.008(4) -0.003(4) 0.049(5)
F64 0.132(4) 0.167(5) 0.067(3) 0.007(3) -0.018(3) 0.078(4)
C65 0.068(5) 0.086(5) 0.069(4) 0.007(4) 0.008(4) 0.037(4)
F65 0.067(3) 0.150(5) 0.097(3) -0.004(3) -0.007(2) 0.054(3)
C66 0.056(4) 0.081(5) 0.057(4) 0.015(3) 0.019(3) 0.029(3)
F66 0.052(2) 0.132(4) 0.073(3) 0.016(3) 0.0256(19) 0.031(2)
C71 0.050(3) 0.048(3) 0.062(4) 0.024(3) 0.016(3) 0.012(3)
C72 0.064(4) 0.064(4) 0.078(5) 0.025(4) -0.003(4) 0.003(3)
F72 0.083(3) 0.081(3) 0.127(4) 0.042(3) -0.026(3) -0.013(2)
C73 0.127(7) 0.040(4) 0.090(6) 0.019(4) 0.011(5) 0.015(4)
F73 0.210(7) 0.054(3) 0.140(5) 0.023(3) -0.032(5) 0.009(3)
C74 0.133(7) 0.061(5) 0.071(5) 0.019(4) 0.001(5) 0.044(5)
F74 0.223(7) 0.083(3) 0.111(4) 0.027(3) -0.003(4) 0.090(4)
C75 0.076(4) 0.077(5) 0.040(3) 0.015(3) 0.016(3) 0.036(4)
F75 0.093(3) 0.116(4) 0.076(3) 0.034(3) 0.006(2) 0.057(3)
C76 0.058(4) 0.054(3) 0.045(3) 0.013(3) 0.012(3) 0.021(3)
F76 0.082(3) 0.061(2) 0.076(3) 0.0121(19) -0.017(2) 0.010(2)
C81 0.091(6) 0.085(5) 0.067(5) 0.034(4) 0.019(4) 0.021(4)
C82 0.094(6) 0.165(10) 0.062(5) 0.028(5) 0.026(5) 0.048(7)
F82 0.146(6) 0.317(11) 0.110(5) -0.017(6) 0.037(4) 0.122(7)
C83 0.090(7) 0.212(13) 0.061(5) 0.040(7) 0.006(5) 0.024(8)
F83 0.159(7) 0.408(15) 0.059(4) 0.016(6) 0.011(4) 0.045(8)
C84 0.086(7) 0.146(10) 0.117(9) 0.075(8) -0.015(7) 0.008(7)
F84 0.111(5) 0.248(9) 0.192(8) 0.125(7) -0.033(5) 0.006(5)
C85 0.068(6) 0.124(9) 0.172(13) 0.019(9) 0.003(7) 0.033(6)
F85 0.130(7) 0.236(11) 0.416(18) -0.029(11) 0.016(9) 0.102(7)
C86 0.121(9) 0.095(7) 0.102(7) 0.002(6) 0.050(7) 0.018(6)
F86 0.200(8) 0.206(9) 0.159(7) -0.038(6) 0.067(6) 0.058(7)
C91 0.095(6) 0.086(5) 0.071(5) 0.027(4) -0.002(4) 0.032(5)
C92 0.107(8) 0.090(7) 0.133(9) 0.030(6) -0.017(7) 0.024(6)
F92 0.188(7) 0.107(5) 0.268(10) 0.059(6) -0.062(7) 0.053(5)
C93 0.104(9) 0.143(11) 0.160(11) 0.028(9) -0.003(8) 0.062(9)
F93 0.131(6) 0.193(8) 0.273(11) 0.032(7) -0.021(6) 0.082(6)
C94 0.075(7) 0.155(11) 0.134(9) 0.057(8) 0.023(6) 0.020(7)
F94 0.106(5) 0.252(10) 0.233(10) 0.064(8) 0.044(6) 0.019(6)
C95 0.121(9) 0.128(9) 0.118(8) 0.075(7) 0.029(7) 0.033(7)
F95 0.184(7) 0.172(7) 0.202(8) 0.125(7) 0.036(6) 0.021(6)
C96 0.094(6) 0.114(7) 0.079(5) 0.047(5) 0.014(5) 0.040(6)
F96 0.141(5) 0.129(5) 0.154(5) 0.089(4) 0.042(4) 0.062(4)

loop_
_atom_type_symbol
_atom_type_description
_atom_type_scat_dispersion_real
_atom_type_scat_dispersion_imag
_atom_type_scat_source
C C 0.0033 0.0016 'International Tables Vol C Tables 4.2.6.8 and 6.1.1.4'
H H 0.0000 0.0000 'International Tables Vol C Tables 4.2.6.8 and 6.1.1.4'
B B 0.0013 0.0007 'International Tables Vol C Tables 4.2.6.8 and 6.1.1.4'
N N 0.0061 0.0033 'International Tables Vol C Tables 4.2.6.8 and 6.1.1.4'
F F 0.0171 0.0103 'International Tables Vol C Tables 4.2.6.8 and 6.1.1.4'
Cl Cl 0.1484 0.1585 'International Tables Vol C Tables 4.2.6.8 and 6.1.1.4'
Zr Zr -2.9673 0.5597 'International Tables Vol C Tables 4.2.6.8 and 6.1.1.4'

loop_
_geom_angle_atom_site_label_1
_geom_angle_atom_site_label_2
_geom_angle_atom_site_label_3
_geom_angle
N5 Zr N1 77.69(16)
N5 Zr Cl1 140.14(12)
N1 Zr Cl1 86.67(12)
N5 Zr Cl2 84.19(13)
N1 Zr Cl2 142.68(12)
Cl1 Zr Cl2 86.80(6)
N5 Zr C41 128.4(2)
N1 Zr C41 127.23(19)
Cl1 Zr C41 90.15(17)
Cl2 Zr C41 89.48(16)
N5 Zr C42 131.9(2)
N1 Zr C42 93.88(18)
Cl1 Zr C42 85.07(17)
Cl2 Zr C42 122.06(15)
C41 Zr C42 33.5(2)
N5 Zr C43 100.3(2)
N1 Zr C43 78.70(19)
Cl1 Zr C43 112.40(19)
Cl2 Zr C43 137.13(16)
C41 Zr C43 54.3(2)
C42 Zr C43 32.4(2)
N5 Zr C44 80.5(2)
N1 Zr C44 98.8(2)
Cl1 Zr C44 138.65(18)
Cl2 Zr C44 110.06(18)
C41 Zr C44 54.1(2)
C42 Zr C44 53.8(2)
C43 Zr C44 32.1(2)
N5 Zr C45 95.96(19)
N1 Zr C45 130.35(19)
Cl1 Zr C45 121.46(16)
Cl2 Zr C45 83.45(16)
C41 Zr C45 32.5(2)
C42 Zr C45 54.3(2)
C43 Zr C45 53.7(2)
C44 Zr C45 32.6(2)
N5 Zr C3 55.61(16)
N1 Zr C3 55.72(15)
Cl1 Zr C3 85.26(12)
Cl2 Zr C3 87.13(12)
C41 Zr C3 174.44(19)
C42 Zr C3 148.55(18)
C43 Zr C3 130.56(18)
C44 Zr C3 131.38(19)
C45 Zr C3 150.90(19)
N5 Zr C4 27.72(15)
N1 Zr C4 72.99(16)
Cl1 Zr C4 112.59(12)
Cl2 Zr C4 75.83(12)
C41 Zr C4 151.7(2)
C42 Zr C4 156.7(2)
C43 Zr C4 124.4(2)
C44 Zr C4 108.2(2)
C45 Zr C4 120.31(19)
C3 Zr C4 30.64(15)
N8 B1 C71 105.0(5)
N8 B1 C61 105.1(5)
C71 B1 C61 114.3(5)
N8 B1 C51 104.2(5)
C71 B1 C51 112.8(5)
C61 B1 C51 114.1(5)
C48 B2 C91 123.1(9)
C48 B2 C81 118.6(9)
C91 B2 C81 118.3(7)
C2 N1 C11 120.3(4)
C2 N1 Zr 102.0(3)
C11 N1 Zr 136.3(3)
N1 C2 C3 117.1(5)
N1 C2 C6 125.7(5)
C3 C2 C6 117.2(5)
C7 C3 C4 118.6(5)
C7 C3 C2 115.2(4)
C4 C3 C2 123.8(5)
C7 C3 Zr 128.8(4)
C4 C3 Zr 77.6(3)
C2 C3 Zr 81.5(3)
N5 C4 C3 116.6(5)
N5 C4 C9 124.3(5)
C3 C4 C9 119.0(5)
N5 C4 Zr 53.4(3)
C3 C4 Zr 71.8(3)
C9 C4 Zr 147.4(4)
C4 N5 C31 119.9(5)
C4 N5 Zr 98.9(3)
C31 N5 Zr 133.0(4)
C2 C6 H6A 109.5
C2 C6 H6B 109.5
H6A C6 H6B 109.5
C2 C6 H6C 109.5
H6A C6 H6C 109.5
H6B C6 H6C 109.5
N8 C7 C3 178.2(6)
C7 N8 B1 176.0(6)
C4 C9 H9A 109.5
C4 C9 H9B 109.5
H9A C9 H9B 109.5
C4 C9 H9C 109.5
H9A C9 H9C 109.5
H9B C9 H9C 109.5
C12 C11 C16 123.4(6)
C12 C11 N1 116.2(6)
C16 C11 N1 120.4(6)
C11 C12 C13 117.4(8)
C11 C12 C17 122.4(6)
C13 C12 C17 120.2(7)
C14 C13 C12 120.3(8)
C14 C13 H13 119.9
C12 C13 H13 119.9
C13 C14 C15 121.3(8)
C13 C14 H14 119.3
C15 C14 H14 119.3
C14 C15 C16 121.9(9)
C14 C15 H15 119.0
C16 C15 H15 119.0
C15 C16 C11 115.6(8)
C15 C16 C20 119.4(7)
C11 C16 C20 125.0(5)
C12 C17 C18 110.3(7)
C12 C17 C19 114.8(8)
C18 C17 C19 111.1(8)
C12 C17 H17 106.7
C18 C17 H17 106.7
C19 C17 H17 106.7
C17 C18 H18A 109.5
C17 C18 H18B 109.5
H18A C18 H18B 109.5
C17 C18 H18C 109.5
H18A C18 H18C 109.5
H18B C18 H18C 109.5
C17 C19 H19A 109.5
C17 C19 H19B 109.5
H19A C19 H19B 109.5
C17 C19 H19C 109.5
H19A C19 H19C 109.5
H19B C19 H19C 109.5
C16 C20 C22 112.3(6)
C16 C20 C21 110.5(7)
C22 C20 C21 109.0(6)
C16 C20 H20 108.3
C22 C20 H20 108.3
C21 C20 H20 108.3
C20 C21 H21A 109.5
C20 C21 H21B 109.5
H21A C21 H21B 109.5
C20 C21 H21C 109.5
H21A C21 H21C 109.5
H21B C21 H21C 109.5
C20 C22 H22A 109.5
C20 C22 H22B 109.5
H22A C22 H22B 109.5
C20 C22 H22C 109.5
H22A C22 H22C 109.5
H22B C22 H22C 109.5
C32 C31 C36 121.3(6)
C32 C31 N5 118.2(6)
C36 C31 N5 120.4(6)
C31 C32 C33 118.3(7)
C31 C32 H32 120.9
C33 C32 H32 120.9
C34 C33 C32 121.3(7)
C34 C33 H33 119.4
C32 C33 H33 119.4
C33 C34 C35 119.9(7)
C33 C34 H34 120.0
C35 C34 H34 120.0
C34 C35 C36 121.0(8)
C34 C35 H35 119.5
C36 C35 H35 119.5
C31 C36 C35 118.2(7)
C31 C36 H36 120.9
C35 C36 H36 120.9
C45 C41 C42 107.2(6)
C45 C41 C46 126.2(7)
C42 C41 C46 126.3(7)
C45 C41 Zr 74.4(3)
C42 C41 Zr 73.3(3)
C46 C41 Zr 122.7(4)
C43 C42 C41 107.4(6)
C43 C42 Zr 74.3(4)
C41 C42 Zr 73.3(3)
C43 C42 H42 126.3
C41 C42 H42 126.3
Zr C42 H42 118.2
C44 C43 C42 108.8(6)
C44 C43 Zr 74.0(4)
C42 C43 Zr 73.3(3)
C44 C43 H43 125.6
C42 C43 H43 125.6
Zr C43 H43 118.9
C43 C44 C45 108.5(6)
C43 C44 Zr 73.9(4)
C45 C44 Zr 73.8(3)
C43 C44 H44 125.8
C45 C44 H44 125.8
Zr C44 H44 118.4
C41 C45 C44 108.2(6)
C41 C45 Zr 73.1(3)
C44 C45 Zr 73.6(3)
C41 C45 H45 125.9
C44 C45 H45 125.9
Zr C45 H45 119.2
C47 C46 C41 111.9(6)
C47 C46 H46A 109.2
C41 C46 H46A 109.2
C47 C46 H46B 109.2
C41 C46 H46B 109.2
H46A C46 H46B 107.9
C48 C47 C46 119.7(8)
C48 C47 H47A 107.4
C46 C47 H47A 107.4
C48 C47 H47B 107.4
C46 C47 H47B 107.4
H47A C47 H47B 106.9
C47 C48 B2 117.8(9)
C47 C48 H48A 107.8
B2 C48 H48A 107.8
C47 C48 H48B 107.8
B2 C48 H48B 107.8
H48A C48 H48B 107.2
C52 C51 C56 114.1(6)
C52 C51 B1 120.4(5)
C56 C51 B1 125.5(6)
F52 C52 C53 115.4(7)
F52 C52 C51 119.9(6)
C53 C52 C51 124.7(7)
F53 C53 C52 122.0(8)
F53 C53 C54 120.3(8)
C52 C53 C54 117.6(8)
F54 C54 C55 121.1(9)
F54 C54 C53 119.1(10)
C55 C54 C53 119.8(7)
F55 C55 C54 119.1(8)
F55 C55 C56 120.4(10)
C54 C55 C56 120.4(8)
F56 C56 C55 116.0(7)
F56 C56 C51 120.7(6)
C55 C56 C51 123.3(8)
C66 C61 C62 113.6(6)
C66 C61 B1 125.3(5)
C62 C61 B1 121.1(5)
F62 C62 C63 116.9(6)
F62 C62 C61 118.6(6)
C63 C62 C61 124.4(6)
F63 C63 C62 121.1(7)
F63 C63 C64 119.8(7)
C62 C63 C64 119.0(7)
F64 C64 C65 120.4(8)
F64 C64 C63 120.2(7)
C65 C64 C63 119.4(7)
F65 C65 C66 120.6(7)
F65 C65 C64 120.2(7)
C66 C65 C64 119.2(7)
F66 C66 C65 115.2(6)
F66 C66 C61 120.5(6)
C65 C66 C61 124.3(6)
C76 C71 C72 112.4(6)
C76 C71 B1 121.4(5)
C72 C71 B1 126.1(6)
F72 C72 C73 116.8(7)
F72 C72 C71 119.7(6)
C73 C72 C71 123.5(7)
F73 C73 C74 121.4(7)
F73 C73 C72 119.0(8)
C74 C73 C72 119.6(7)
C75 C74 F74 121.0(8)
C75 C74 C73 119.9(7)
F74 C74 C73 119.1(7)
C74 C75 F75 119.9(6)
C74 C75 C76 120.4(7)
F75 C75 C76 119.7(6)
F76 C76 C71 119.1(5)
F76 C76 C75 116.7(5)
C71 C76 C75 124.1(6)
C82 C81 C86 112.6(8)
C82 C81 B2 121.1(9)
C86 C81 B2 126.3(9)
F82 C82 C83 118.9(9)
F82 C82 C81 117.8(8)
C83 C82 C81 123.3(10)
C84 C83 F83 116.9(12)
C84 C83 C82 122.3(11)
F83 C83 C82 120.7(12)
C83 C84 F84 122.6(15)
C83 C84 C85 119.5(10)
F84 C84 C85 117.9(15)
C84 C85 F85 122.2(14)
C84 C85 C86 120.7(11)
F85 C85 C86 116.8(14)
F86 C86 C85 122.2(12)
F86 C86 C81 116.4(11)
C85 C86 C81 121.4(10)
C92 C91 C96 115.9(10)
C92 C91 B2 120.0(9)
C96 C91 B2 124.1(8)
C93 C92 F92 114.3(12)
C93 C92 C91 124.5(11)
F92 C92 C91 121.2(11)
C92 C93 F93 123.7(15)
C92 C93 C94 118.1(11)
F93 C93 C94 118.2(14)
F94 C94 C95 119.8(13)
F94 C94 C93 119.1(13)
C95 C94 C93 121.1(11)
F95 C95 C94 122.1(12)
F95 C95 C96 120.0(11)
C94 C95 C96 117.9(10)
F96 C96 C91 117.1(9)
F96 C96 C95 120.5(9)
C91 C96 C95 122.4(9)

loop_
_geom_bond_atom_site_label_1
_geom_bond_atom_site_label_2
_geom_bond_distance
Zr N5 2.246(5)
Zr N1 2.307(4)
Zr Cl1 2.4314(15)
Zr Cl2 2.4543(15)
Zr C41 2.479(5)
Zr C42 2.480(6)
Zr C43 2.493(6)
Zr C44 2.494(6)
Zr C45 2.496(5)
Zr C3 2.688(5)
Zr C4 2.763(5)
B1 N8 1.574(8)
B1 C71 1.624(9)
B1 C61 1.634(9)
B1 C51 1.638(9)
B2 C48 1.531(13)
B2 C91 1.568(14)
B2 C81 1.574(13)
N1 C2 1.289(7)
N1 C11 1.467(7)
C2 C3 1.473(7)
C2 C6 1.501(7)
C3 C7 1.398(8)
C3 C4 1.442(7)
C4 N5 1.301(7)
C4 C9 1.500(8)
N5 C31 1.462(7)
C6 H6A 0.9700
C6 H6B 0.9700
C6 H6C 0.9700
C7 N8 1.143(7)
C9 H9A 0.9700
C9 H9B 0.9700
C9 H9C 0.9700
C11 C12 1.386(9)
C11 C16 1.419(9)
C12 C13 1.413(11)
C12 C17 1.507(11)
C13 C14 1.361(13)
C13 H13 0.9400
C14 C15 1.372(14)
C14 H14 0.9400
C15 C16 1.396(10)
C15 H15 0.9400
C16 C20 1.505(10)
C17 C18 1.528(11)
C17 C19 1.536(12)
C17 H17 0.9900
C18 H18A 0.9700
C18 H18B 0.9700
C18 H18C 0.9700
C19 H19A 0.9700
C19 H19B 0.9700
C19 H19C 0.9700
C20 C22 1.523(10)
C20 C21 1.533(10)
C20 H20 0.9900
C21 H21A 0.9700
C21 H21B 0.9700
C21 H21C 0.9700
C22 H22A 0.9700
C22 H22B 0.9700
C22 H22C 0.9700
C31 C32 1.380(9)
C31 C36 1.380(9)
C32 C33 1.386(10)
C32 H32 0.9400
C33 C34 1.353(12)
C33 H33 0.9400
C34 C35 1.365(12)
C34 H34 0.9400
C35 C36 1.388(10)
C35 H35 0.9400
C36 H36 0.9400
C41 C45 1.392(9)
C41 C42 1.428(9)
C41 C46 1.499(9)
C42 C43 1.389(9)
C42 H42 0.9400
C43 C44 1.378(10)
C43 H43 0.9400
C44 C45 1.399(9)
C44 H44 0.9400
C45 H45 0.9400
C46 C47 1.486(10)
C46 H46A 0.9800
C46 H46B 0.9800
C47 C48 1.463(13)
C47 H47A 0.9800
C47 H47B 0.9800
C48 H48A 0.9800
C48 H48B 0.9800
C51 C52 1.383(9)
C51 C56 1.386(9)
C52 F52 1.345(8)
C52 C53 1.380(9)
C53 F53 1.316(10)
C53 C54 1.390(13)
C54 F54 1.342(9)
C54 C55 1.355(13)
C55 F55 1.352(10)
C55 C56 1.367(11)
C56 F56 1.349(9)
C61 C66 1.380(9)
C61 C62 1.392(8)
C62 F62 1.350(7)
C62 C63 1.363(10)
C63 F63 1.351(8)
C63 C64 1.376(11)
C64 F64 1.347(8)
C64 C65 1.372(11)
C65 F65 1.339(8)
C65 C66 1.371(9)
C66 F66 1.345(7)
C71 C76 1.379(8)
C71 C72 1.409(9)
C72 F72 1.344(8)
C72 C73 1.378(11)
C73 F73 1.341(9)
C73 C74 1.357(12)
C74 C75 1.324(10)
C74 F74 1.341(8)
C75 F75 1.353(7)
C75 C76 1.381(9)
C76 F76 1.347(7)
C81 C82 1.392(12)
C81 C86 1.407(14)
C82 F82 1.325(11)
C82 C83 1.346(13)
C83 C84 1.291(17)
C83 F83 1.312(12)
C84 F84 1.329(11)
C84 C85 1.330(17)
C85 F85 1.344(13)
C85 C86 1.385(16)
C86 F86 1.325(11)
C91 C92 1.368(13)
C91 C96 1.374(12)
C92 C93 1.310(17)
C92 F92 1.348(12)
C93 F93 1.347(12)
C93 C94 1.395(17)
C94 F94 1.323(12)
C94 C95 1.351(16)
C95 F95 1.309(12)
C95 C96 1.375(14)
C96 F96 1.341(10)

loop_
_geom_torsion_atom_site_label_1
_geom_torsion_atom_site_label_2
_geom_torsion_atom_site_label_3
_geom_torsion_atom_site_label_4
_geom_torsion
N5 Zr N1 C2 68.6(4)
Cl1 Zr N1 C2 -74.5(3)
Cl2 Zr N1 C2 5.8(5)
C41 Zr N1 C2 -162.2(3)
C42 Zr N1 C2 -159.3(4)
C43 Zr N1 C2 171.9(4)
C44 Zr N1 C2 146.7(4)
C45 Zr N1 C2 156.0(4)
C3 Zr N1 C2 12.0(3)
C4 Zr N1 C2 40.3(3)
N5 Zr N1 C11 -125.3(6)
Cl1 Zr N1 C11 91.5(6)
Cl2 Zr N1 C11 171.8(5)
C41 Zr N1 C11 3.9(6)
C42 Zr N1 C11 6.7(6)
C43 Zr N1 C11 -22.1(6)
C44 Zr N1 C11 -47.2(6)
C45 Zr N1 C11 -38.0(6)
C3 Zr N1 C11 178.1(6)
C4 Zr N1 C11 -153.6(6)
C11 N1 C2 C3 170.4(5)
Zr N1 C2 C3 -20.7(5)
C11 N1 C2 C6 -9.4(9)
Zr N1 C2 C6 159.4(5)
N1 C2 C3 C7 146.4(5)
C6 C2 C3 C7 -33.6(7)
N1 C2 C3 C4 -51.3(7)
C6 C2 C3 C4 128.6(6)
N1 C2 C3 Zr 17.4(4)
C6 C2 C3 Zr -162.7(5)
N5 Zr C3 C7 135.1(5)
N1 Zr C3 C7 -126.0(5)
Cl1 Zr C3 C7 -36.8(4)
Cl2 Zr C3 C7 50.2(4)
C41 Zr C3 C7 -2(2)
C42 Zr C3 C7 -109.3(5)
C43 Zr C3 C7 -152.5(5)
C44 Zr C3 C7 164.6(4)
C45 Zr C3 C7 121.2(5)
C4 Zr C3 C7 116.8(6)
N5 Zr C3 C4 18.3(3)
N1 Zr C3 C4 117.1(4)
Cl1 Zr C3 C4 -153.7(3)
Cl2 Zr C3 C4 -66.6(3)
C41 Zr C3 C4 -119(2)
C42 Zr C3 C4 133.8(4)
C43 Zr C3 C4 90.7(4)
C44 Zr C3 C4 47.8(4)
C45 Zr C3 C4 4.4(5)
N5 Zr C3 C2 -109.2(3)
N1 Zr C3 C2 -10.4(3)
Cl1 Zr C3 C2 78.8(3)
Cl2 Zr C3 C2 165.8(3)
C41 Zr C3 C2 113(2)
C42 Zr C3 C2 6.3(5)
C43 Zr C3 C2 -36.8(4)
C44 Zr C3 C2 -79.7(4)
C45 Zr C3 C2 -123.1(4)
C4 Zr C3 C2 -127.5(5)
C7 C3 C4 N5 -157.6(5)
C2 C3 C4 N5 40.7(7)
Zr C3 C4 N5 -30.0(4)
C7 C3 C4 C9 18.7(8)
C2 C3 C4 C9 -143.0(5)
Zr C3 C4 C9 146.3(5)
C7 C3 C4 Zr -127.6(5)
C2 C3 C4 Zr 70.7(5)
N1 Zr C4 N5 95.9(4)
Cl1 Zr C4 N5 174.8(3)
Cl2 Zr C4 N5 -104.9(3)
C41 Zr C4 N5 -44.1(6)
C42 Zr C4 N5 38.0(6)
C43 Zr C4 N5 33.1(4)
C44 Zr C4 N5 2.0(4)
C45 Zr C4 N5 -31.3(4)
C3 Zr C4 N5 146.2(5)
N5 Zr C4 C3 -146.2(5)
N1 Zr C4 C3 -50.3(3)
Cl1 Zr C4 C3 28.6(3)
Cl2 Zr C4 C3 109.0(3)
C41 Zr C4 C3 169.7(4)
C42 Zr C4 C3 -108.2(5)
C43 Zr C4 C3 -113.0(3)
C44 Zr C4 C3 -144.2(3)
C45 Zr C4 C3 -177.5(3)
N5 Zr C4 C9 98.1(8)
N1 Zr C4 C9 -165.9(7)
Cl1 Zr C4 C9 -87.1(7)
Cl2 Zr C4 C9 -6.7(7)
C41 Zr C4 C9 54.0(9)
C42 Zr C4 C9 136.1(7)
C43 Zr C4 C9 131.3(7)
C44 Zr C4 C9 100.1(7)
C45 Zr C4 C9 66.8(8)
C3 Zr C4 C9 -115.7(8)
C3 C4 N5 C31 -171.4(5)
C9 C4 N5 C31 12.5(8)
Zr C4 N5 C31 152.4(6)
C3 C4 N5 Zr 36.2(5)
C9 C4 N5 Zr -139.8(5)
N1 Zr N5 C4 -76.8(3)
Cl1 Zr N5 C4 -7.5(4)
Cl2 Zr N5 C4 70.4(3)
C41 Zr N5 C4 155.1(3)
C42 Zr N5 C4 -160.9(3)
C43 Zr N5 C4 -152.7(4)
C44 Zr N5 C4 -178.1(4)
C45 Zr N5 C4 153.2(4)
C3 Zr N5 C4 -20.1(3)
N1 Zr N5 C31 136.6(5)
Cl1 Zr N5 C31 -154.2(4)
Cl2 Zr N5 C31 -76.2(5)
C41 Zr N5 C31 8.5(6)
C42 Zr N5 C31 52.5(6)
C43 Zr N5 C31 60.7(5)
C44 Zr N5 C31 35.3(5)
C45 Zr N5 C31 6.5(5)
C3 Zr N5 C31 -166.7(6)
C4 Zr N5 C31 -146.6(7)
C4 C3 C7 N8 158(18)
C2 C3 C7 N8 -39(18)
Zr C3 C7 N8 61(18)
C3 C7 N8 B1 -76(21)
C71 B1 N8 C7 -119(8)
C61 B1 N8 C7 2(8)
C51 B1 N8 C7 123(8)
C2 N1 C11 C12 -102.1(7)
Zr N1 C11 C12 93.7(6)
C2 N1 C11 C16 78.9(7)
Zr N1 C11 C16 -85.3(7)
C16 C11 C12 C13 2.1(10)
N1 C11 C12 C13 -176.9(6)
C16 C11 C12 C17 -175.5(6)
N1 C11 C12 C17 5.5(9)
C11 C12 C13 C14 -0.1(12)
C17 C12 C13 C14 177.5(8)
C12 C13 C14 C15 -0.7(15)
C13 C14 C15 C16 -0.4(15)
C14 C15 C16 C11 2.2(12)
C14 C15 C16 C20 -178.5(8)
C12 C11 C16 C15 -3.1(9)
N1 C11 C16 C15 175.9(6)
C12 C11 C16 C20 177.7(6)
N1 C11 C16 C20 -3.4(9)
C11 C12 C17 C18 91.1(8)
C13 C12 C17 C18 -86.4(9)
C11 C12 C17 C19 -142.5(8)
C13 C12 C17 C19 40.0(11)
C15 C16 C20 C22 55.1(9)
C11 C16 C20 C22 -125.7(7)
C15 C16 C20 C21 -66.8(8)
C11 C16 C20 C21 112.4(7)
C4 N5 C31 C32 81.5(8)
Zr N5 C31 C32 -137.3(5)
C4 N5 C31 C36 -101.3(7)
Zr N5 C31 C36 39.9(9)
C36 C31 C32 C33 -1.2(11)
N5 C31 C32 C33 176.0(7)
C31 C32 C33 C34 0.7(14)
C32 C33 C34 C35 0.4(15)
C33 C34 C35 C36 -1.2(15)
C32 C31 C36 C35 0.5(11)
N5 C31 C36 C35 -176.6(7)
C34 C35 C36 C31 0.7(13)
N5 Zr C41 C45 -3.6(5)
N1 Zr C41 C45 -108.7(4)
Cl1 Zr C41 C45 165.4(4)
Cl2 Zr C41 C45 78.6(4)
C42 Zr C41 C45 -113.8(6)
C43 Zr C41 C45 -76.8(4)
C44 Zr C41 C45 -36.9(4)
C3 Zr C41 C45 131(2)
C4 Zr C41 C45 20.8(6)
N5 Zr C41 C42 110.2(4)
N1 Zr C41 C42 5.1(5)
Cl1 Zr C41 C42 -80.8(4)
Cl2 Zr C41 C42 -167.6(4)
C43 Zr C41 C42 37.1(4)
C44 Zr C41 C42 76.9(4)
C45 Zr C41 C42 113.8(6)
C3 Zr C41 C42 -115(2)
C4 Zr C41 C42 134.6(4)
N5 Zr C41 C46 -126.9(6)
N1 Zr C41 C46 128.0(6)
Cl1 Zr C41 C46 42.1(6)
Cl2 Zr C41 C46 -44.7(6)
C42 Zr C41 C46 122.9(8)
C43 Zr C41 C46 159.9(7)
C44 Zr C41 C46 -160.2(7)
C45 Zr C41 C46 -123.3(8)
C3 Zr C41 C46 8(2)
C4 Zr C41 C46 -102.5(7)
C45 C41 C42 C43 0.3(6)
C46 C41 C42 C43 174.3(6)
Zr C41 C42 C43 -67.0(4)
C45 C41 C42 Zr 67.3(4)
C46 C41 C42 Zr -118.7(6)
N5 Zr C42 C43 15.1(5)
N1 Zr C42 C43 -61.8(4)
Cl1 Zr C42 C43 -148.1(4)
Cl2 Zr C42 C43 128.8(4)
C41 Zr C42 C43 114.1(6)
C44 Zr C42 C43 36.3(4)
C45 Zr C42 C43 76.9(4)
C3 Zr C42 C43 -75.6(6)
C4 Zr C42 C43 -7.5(7)
N5 Zr C42 C41 -99.0(4)
N1 Zr C42 C41 -175.9(4)
Cl1 Zr C42 C41 97.8(4)
Cl2 Zr C42 C41 14.7(5)
C43 Zr C42 C41 -114.1(6)
C44 Zr C42 C41 -77.8(4)
C45 Zr C42 C41 -37.2(4)
C3 Zr C42 C41 170.3(4)
C4 Zr C42 C41 -121.6(5)
C41 C42 C43 C44 0.3(7)
Zr C42 C43 C44 -66.0(4)
C41 C42 C43 Zr 66.3(4)
N5 Zr C43 C44 -52.8(4)
N1 Zr C43 C44 -127.9(4)
Cl1 Zr C43 C44 150.6(4)
Cl2 Zr C43 C44 39.8(5)
C41 Zr C43 C44 77.6(4)
C42 Zr C43 C44 115.8(6)
C45 Zr C43 C44 37.1(4)
C3 Zr C43 C44 -105.8(4)
C4 Zr C43 C44 -67.7(4)
N5 Zr C43 C42 -168.6(4)
N1 Zr C43 C42 116.3(4)
Cl1 Zr C43 C42 34.7(4)
Cl2 Zr C43 C42 -76.1(5)
C41 Zr C43 C42 -38.3(4)
C44 Zr C43 C42 -115.8(6)
C45 Zr C43 C42 -78.7(4)
C3 Zr C43 C42 138.3(4)
C4 Zr C43 C42 176.4(3)
C42 C43 C44 C45 -0.7(7)
Zr C43 C44 C45 -66.3(4)
C42 C43 C44 Zr 65.6(4)
N5 Zr C44 C43 127.4(4)
N1 Zr C44 C43 51.6(4)
Cl1 Zr C44 C43 -43.4(5)
Cl2 Zr C44 C43 -152.4(3)
C41 Zr C44 C43 -78.5(4)
C42 Zr C44 C43 -36.7(4)
C45 Zr C44 C43 -115.3(6)
C3 Zr C44 C43 103.1(4)
C4 Zr C44 C43 126.5(4)
N5 Zr C44 C45 -117.3(4)
N1 Zr C44 C45 166.9(4)
Cl1 Zr C44 C45 71.8(5)
Cl2 Zr C44 C45 -37.1(4)
C41 Zr C44 C45 36.8(4)
C42 Zr C44 C45 78.5(4)
C43 Zr C44 C45 115.3(6)
C3 Zr C44 C45 -141.6(4)
C4 Zr C44 C45 -118.2(4)
C42 C41 C45 C44 -0.7(7)
C46 C41 C45 C44 -174.8(6)
Zr C41 C45 C44 65.8(4)
C42 C41 C45 Zr -66.5(4)
C46 C41 C45 Zr 119.4(6)
C43 C44 C45 C41 0.9(7)
Zr C44 C45 C41 -65.5(4)
C43 C44 C45 Zr 66.3(4)
N5 Zr C45 C41 177.2(4)
N1 Zr C45 C41 98.3(4)
Cl1 Zr C45 C41 -17.2(4)
Cl2 Zr C45 C41 -99.4(4)
C42 Zr C45 C41 38.4(4)
C43 Zr C45 C41 78.8(4)
C44 Zr C45 C41 115.4(6)
C3 Zr C45 C41 -171.3(4)
C4 Zr C45 C41 -168.8(4)
N5 Zr C45 C44 61.8(4)
N1 Zr C45 C44 -17.1(5)
Cl1 Zr C45 C44 -132.6(4)
Cl2 Zr C45 C44 145.2(4)
C41 Zr C45 C44 -115.4(6)
C42 Zr C45 C44 -77.0(5)
C43 Zr C45 C44 -36.6(4)
C3 Zr C45 C44 73.3(6)
C4 Zr C45 C44 75.9(5)
C45 C41 C46 C47 80.2(10)
C42 C41 C46 C47 -92.8(9)
Zr C41 C46 C47 174.5(6)
C41 C46 C47 C48 50.9(14)
C46 C47 C48 B2 -175.2(10)
C91 B2 C48 C47 115.8(12)
C81 B2 C48 C47 -65.2(16)
N8 B1 C51 C52 -50.4(7)
C71 B1 C51 C52 -163.8(5)
C61 B1 C51 C52 63.6(7)
N8 B1 C51 C56 129.5(6)
C71 B1 C51 C56 16.1(9)
C61 B1 C51 C56 -116.5(7)
C56 C51 C52 F52 179.8(6)
B1 C51 C52 F52 -0.3(9)
C56 C51 C52 C53 0.0(10)
B1 C51 C52 C53 180.0(6)
F52 C52 C53 F53 0.8(10)
C51 C52 C53 F53 -179.5(7)
F52 C52 C53 C54 178.4(6)
C51 C52 C53 C54 -1.8(11)
F53 C53 C54 F54 -2.1(12)
C52 C53 C54 F54 -179.9(7)
F53 C53 C54 C55 -179.2(8)
C52 C53 C54 C55 3.1(12)
F54 C54 C55 F55 2.6(13)
C53 C54 C55 F55 179.6(7)
F54 C54 C55 C56 -179.7(7)
C53 C54 C55 C56 -2.8(13)
F55 C55 C56 F56 -3.7(11)
C54 C55 C56 F56 178.7(8)
F55 C55 C56 C51 178.5(7)
C54 C55 C56 C51 1.0(13)
C52 C51 C56 F56 -177.2(6)
B1 C51 C56 F56 2.9(10)
C52 C51 C56 C55 0.4(10)
B1 C51 C56 C55 -179.5(7)
N8 B1 C61 C66 133.7(6)
C71 B1 C61 C66 -111.8(7)
C51 B1 C61 C66 20.1(9)
N8 B1 C61 C62 -45.5(8)
C71 B1 C61 C62 69.1(7)
C51 B1 C61 C62 -159.0(6)
C66 C61 C62 F62 176.2(6)
B1 C61 C62 F62 -4.5(10)
C66 C61 C62 C63 -1.3(11)
B1 C61 C62 C63 177.9(7)
F62 C62 C63 F63 4.2(11)
C61 C62 C63 F63 -178.2(7)
F62 C62 C63 C64 -176.6(7)
C61 C62 C63 C64 1.1(12)
F63 C63 C64 F64 -0.4(13)
C62 C63 C64 F64 -179.7(8)
F63 C63 C64 C65 179.1(8)
C62 C63 C64 C65 -0.1(13)
F64 C64 C65 F65 -0.9(13)
C63 C64 C65 F65 179.6(8)
F64 C64 C65 C66 179.2(8)
C63 C64 C65 C66 -0.4(13)
F65 C65 C66 F66 -0.2(11)
C64 C65 C66 F66 179.7(7)
F65 C65 C66 C61 -180.0(7)
C64 C65 C66 C61 0.0(12)
C62 C61 C66 F66 -178.9(6)
B1 C61 C66 F66 1.9(10)
C62 C61 C66 C65 0.8(11)
B1 C61 C66 C65 -178.4(7)
N8 B1 C71 C76 -45.7(7)
C61 B1 C71 C76 -160.3(5)
C51 B1 C71 C76 67.1(7)
N8 B1 C71 C72 132.6(7)
C61 B1 C71 C72 18.0(9)
C51 B1 C71 C72 -114.5(7)
C76 C71 C72 F72 178.0(6)
B1 C71 C72 F72 -0.5(11)
C76 C71 C72 C73 -3.4(11)
B1 C71 C72 C73 178.1(7)
F72 C72 C73 F73 -2.1(13)
C71 C72 C73 F73 179.2(8)
F72 C72 C73 C74 178.8(8)
C71 C72 C73 C74 0.2(14)
F73 C73 C74 C75 -175.8(9)
C72 C73 C74 C75 3.2(14)
F73 C73 C74 F74 1.4(15)
C72 C73 C74 F74 -179.6(9)
F74 C74 C75 F75 -0.1(12)
C73 C74 C75 F75 177.0(8)
F74 C74 C75 C76 179.9(7)
C73 C74 C75 C76 -3.0(13)
C72 C71 C76 F76 179.9(6)
B1 C71 C76 F76 -1.6(9)
C72 C71 C76 C75 3.7(9)
B1 C71 C76 C75 -177.8(6)
C74 C75 C76 F76 -176.9(7)
F75 C75 C76 F76 3.1(9)
C74 C75 C76 C71 -0.7(11)
F75 C75 C76 C71 179.3(6)
C48 B2 C81 C82 121.5(12)
C91 B2 C81 C82 -59.5(12)
C48 B2 C81 C86 -56.1(14)
C91 B2 C81 C86 123.0(11)
C86 C81 C82 F82 179.9(10)
B2 C81 C82 F82 2.0(15)
C86 C81 C82 C83 -0.7(16)
B2 C81 C82 C83 -178.5(11)
F82 C82 C83 C84 179.8(13)
C81 C82 C83 C84 0(2)
F82 C82 C83 F83 2(2)
C81 C82 C83 F83 -177.1(12)
F83 C83 C84 F84 -3(2)
C82 C83 C84 F84 179.6(11)
F83 C83 C84 C85 175.0(13)
C82 C83 C84 C85 -3(2)
C83 C84 C85 F85 179.1(13)
F84 C84 C85 F85 -3(2)
C83 C84 C85 C86 5(2)
F84 C84 C85 C86 -176.9(10)
C84 C85 C86 F86 175.5(12)
F85 C85 C86 F86 1.2(19)
C84 C85 C86 C81 -5.7(19)
F85 C85 C86 C81 -179.9(11)
C82 C81 C86 F86 -177.8(10)
B2 C81 C86 F86 -0.1(15)
C82 C81 C86 C85 3.2(15)
B2 C81 C86 C85 -179.1(10)
C48 B2 C91 C92 -40.6(15)
C81 B2 C91 C92 140.4(10)
C48 B2 C91 C96 137.6(11)
C81 B2 C91 C96 -41.4(13)
C96 C91 C92 C93 0.6(18)
B2 C91 C92 C93 179.0(12)
C96 C91 C92 F92 -177.8(10)
B2 C91 C92 F92 0.6(16)
F92 C92 C93 F93 -2(2)
C91 C92 C93 F93 179.7(11)
F92 C92 C93 C94 178.3(12)
C91 C92 C93 C94 0(2)
C92 C93 C94 F94 -179.7(12)
F93 C93 C94 F94 0(2)
C92 C93 C94 C95 -1(2)
F93 C93 C94 C95 178.9(12)
F94 C94 C95 F95 1(2)
C93 C94 C95 F95 -177.9(12)
F94 C94 C95 C96 -179.5(11)
C93 C94 C95 C96 2(2)
C92 C91 C96 F96 178.3(9)
B2 C91 C96 F96 0.0(13)
C92 C91 C96 C95 0.3(15)
B2 C91 C96 C95 -178.0(10)
F95 C95 C96 F96 0.3(17)
C94 C95 C96 F96 -179.6(10)
F95 C95 C96 C91 178.3(10)
C94 C95 C96 C91 -1.6(17)
